data_7059555
loop_
_publ_author_name
'Tang, Jing'
'Feng, Doudou'
'Yang, Jie'
'Ma, Xuehui'
'Wang, Xiao-Qing'

_publ_section_title
;
 A turn-on luminescent probe for Fe3+ and ascorbic acid with logic gate
 operation based on a zinc(ii)-based metal--organic framework
;
_journal_issue 21
_journal_name_full 'New Journal of Chemistry'
_journal_page_first 8728
_journal_page_last 8735
_journal_paper_doi 10.1039/D0NJ01349H
_journal_volume 44
_journal_year 2020
_chemical_formula_moiety 'C23 H15 N5 O4 Zn'
_chemical_formula_sum 'C23 H15 N5 O4 Zn'
_chemical_formula_weight 490.77
_space_group_crystal_system monoclinic
_space_group_IT_number 15
_space_group_name_Hall '-C 2yc'
_space_group_name_H-M_alt 'C 1 2/c 1'
_atom_sites_solution_hydrogens geom
_audit_creation_date 2020-01-08
_audit_creation_method
;
Olex2 1.2
(compiled 2018.05.29 svn.r3508 for OlexSys, GUI svn.r5506)
;
_audit_update_record
;
2020-01-08 deposited with the CCDC.	2020-05-01 downloaded from the CCDC.
;
_cell_angle_alpha 90
_cell_angle_beta 110.771(5)
_cell_angle_gamma 90
_cell_formula_units_Z 8
_cell_length_a 24.316(6)
_cell_length_b 12.941(3)
_cell_length_c 13.661(3)
_cell_measurement_reflns_used 2530
_cell_measurement_temperature 296(2)
_cell_volume 4019.4(16)
_computing_cell_refinement 'SAINT v8.37A (Bruker, 2015)'
_computing_data_reduction 'SAINT v8.37A (Bruker, 2015)'
_computing_molecular_graphics 'Olex2 (Dolomanov et al., 2009)'
_computing_publication_material 'Olex2 (Dolomanov et al., 2009)'
_computing_structure_refinement 'XL (Sheldrick, 2008)'
_computing_structure_solution 'SHELXT 2014/5 (Sheldrick, 2014)'
_diffrn_ambient_temperature 296.15
_diffrn_measured_fraction_theta_full 0.999
_diffrn_measured_fraction_theta_max 0.995
_diffrn_measurement_device_type 'Bruker APEX-II CCD'
_diffrn_measurement_method '\f and \w scans'
_diffrn_radiation_type MoK\a
_diffrn_radiation_wavelength 0.71073
_diffrn_reflns_av_R_equivalents 0.2380
_diffrn_reflns_av_unetI/netI 0.3278
_diffrn_reflns_Laue_measured_fraction_full 0.999
_diffrn_reflns_Laue_measured_fraction_max 0.995
_diffrn_reflns_limit_h_max 32
_diffrn_reflns_limit_h_min -25
_diffrn_reflns_limit_k_max 17
_diffrn_reflns_limit_k_min -15
_diffrn_reflns_limit_l_max 18
_diffrn_reflns_limit_l_min -17
_diffrn_reflns_number 25305
_diffrn_reflns_point_group_measured_fraction_full 0.999
_diffrn_reflns_point_group_measured_fraction_max 0.995
_diffrn_reflns_theta_full 25.242
_diffrn_reflns_theta_max 27.993
_diffrn_reflns_theta_min 2.615
_diffrn_standards_number 0
_exptl_absorpt_coefficient_mu 1.266
_exptl_absorpt_correction_T_max 0.7456
_exptl_absorpt_correction_T_min 0.6544
_exptl_crystal_density_diffrn 1.622
_exptl_crystal_F_000 2000
_refine_diff_density_max 0.525
_refine_diff_density_min -0.444
_refine_diff_density_rms 0.094
_refine_ls_extinction_method none
_refine_ls_goodness_of_fit_ref 1.002
_refine_ls_hydrogen_treatment constr
_refine_ls_matrix_type full
_refine_ls_number_parameters 298
_refine_ls_number_reflns 4815
_refine_ls_number_restraints 0
_refine_ls_restrained_S_all 1.002
_refine_ls_R_factor_all 0.2949
_refine_ls_R_factor_gt 0.0971
_refine_ls_shift/su_max 0.001
_refine_ls_shift/su_mean 0.000
_refine_ls_structure_factor_coef Fsqd
_refine_ls_weighting_details 'w=1/[\s^2^(Fo^2^)+(0.0193P)^2^+10.0518P] where P=(Fo^2^+2Fc^2^)/3'
_refine_ls_weighting_scheme calc
_refine_ls_wR_factor_gt 0.0886
_refine_ls_wR_factor_ref 0.1216
_reflns_Friedel_coverage 0.000
_reflns_number_gt 1841
_reflns_number_total 4815
_reflns_threshold_expression 'I > 2\s(I)'
_cod_data_source_file d0nj01349h2.cif
_cod_data_source_block h1-9_a
_cod_depositor_comments
;Adding full bibliography for 7059555.cif.

 Adding full bibliography for 7059555.cif.
;
_cod_original_cell_volume 4019.3(16)
_cod_database_code 7059555
_shelx_shelxl_version_number 2016/6
_shelx_space_group_comment
;
The symmetry employed for this shelxl refinement is uniquely defined
by the following loop, which should always be used as a source of
symmetry information in preference to the above space-group names.
They are only intended as comments.
;
_olex2_refinement_description
;
1. Fixed Uiso
 At 1.2 times of:
  All C(H) groups
2.a Aromatic/amide H refined with riding coordinates:
 C13(H13), C18(H18), C14(H14), C21(H21), C22(H22), C15(H15), C23(H23), C4(H4),
 C3(H3), C17(H17), C20(H20), C8(H8), C11(H11), C10(H10), C9(H9)
;
_olex2_submission_special_instructions 'No special instructions were received'

loop_
_space_group_symop_operation_xyz
'x, y, z'
'-x, y, -z+1/2'
'x+1/2, y+1/2, z'
'-x+1/2, y+1/2, -z+1/2'
'-x, -y, -z'
'x, -y, z-1/2'
'-x+1/2, -y+1/2, -z'
'x+1/2, -y+1/2, z-1/2'

loop_
_atom_site_label
_atom_site_type_symbol
_atom_site_fract_x
_atom_site_fract_y
_atom_site_fract_z
_atom_site_U_iso_or_equiv
_atom_site_adp_type
_atom_site_occupancy
_atom_site_site_symmetry_order
_atom_site_calc_flag
_atom_site_refinement_flags_posn
_atom_site_refinement_flags_adp
_atom_site_refinement_flags_occupancy
_atom_site_disorder_assembly
_atom_site_disorder_group
Zn1 Zn 0.35519(3) 0.40660(5) 0.67112(5) 0.0364(2) Uani 1 1 d . . . . .
O3 O 0.41980(15) 0.4586(3) 0.7908(3) 0.0431(11) Uani 1 1 d . . . . .
N1 N 0.3994(2) 0.3041(3) 0.6168(3) 0.0360(12) Uani 1 1 d . . . . .
N4 N 0.64034(18) 0.3342(3) 0.5027(3) 0.0289(11) Uani 1 1 d . . . . .
N2 N 0.46847(19) 0.2243(3) 0.5765(3) 0.0324(12) Uani 1 1 d . . . . .
N5 N 0.65953(19) 0.4694(3) 0.4233(3) 0.0308(12) Uani 1 1 d . . . . .
C16 C 0.5238(2) 0.2035(4) 0.5653(4) 0.0285(14) Uani 1 1 d . . . . .
C19 C 0.6073(2) 0.2573(4) 0.5308(4) 0.0283(14) Uani 1 1 d . . . . .
C13 C 0.4535(2) 0.3093(4) 0.6169(4) 0.0362(16) Uani 1 1 d . . . . .
H13 H 0.478439 0.365462 0.642153 0.043 Uiso 1 1 calc R . . . .
C18 C 0.5550(2) 0.2825(4) 0.5425(4) 0.0295(14) Uani 1 1 d . . . . .
H18 H 0.541301 0.350200 0.535163 0.035 Uiso 1 1 calc R . . . .
C6 C 0.3779(2) 0.7263(5) 0.7859(4) 0.0300(14) Uani 1 1 d . . . . .
C5 C 0.3792(2) 0.6215(5) 0.8156(4) 0.0314(15) Uani 1 1 d . . . . .
C14 C 0.3788(3) 0.2100(5) 0.5727(4) 0.0419(17) Uani 1 1 d . . . . .
H14 H 0.341271 0.184585 0.561665 0.050 Uiso 1 1 calc R . . . .
C21 C 0.6184(2) 0.4143(4) 0.4390(4) 0.0300(14) Uani 1 1 d . . . . .
H21 H 0.578478 0.429150 0.409212 0.036 Uiso 1 1 calc R . . . .
N3 N 0.5955(2) 0.0793(4) 0.5646(4) 0.0603(16) Uani 1 1 d . . . . .
O4 O 0.48004(18) 0.5823(4) 0.8705(4) 0.0973(19) Uani 1 1 d . . . . .
C22 C 0.7006(2) 0.3393(5) 0.5303(4) 0.0367(15) Uani 1 1 d . . . . .
H22 H 0.728041 0.293784 0.573846 0.044 Uiso 1 1 calc R . . . .
C15 C 0.4202(3) 0.1599(4) 0.5478(4) 0.0444(17) Uani 1 1 d . . . . .
H15 H 0.417040 0.094872 0.517252 0.053 Uiso 1 1 calc R . . . .
C2 C 0.2853(2) 0.7463(5) 0.8171(4) 0.0385(16) Uani 1 1 d . . . . .
C23 C 0.7118(2) 0.4231(5) 0.4820(4) 0.0408(16) Uani 1 1 d . . . . .
H23 H 0.749025 0.446017 0.487423 0.049 Uiso 1 1 calc R . . . .
C4 C 0.3333(2) 0.5815(5) 0.8388(4) 0.0406(16) Uani 1 1 d . . . . .
H4 H 0.332996 0.511384 0.853711 0.049 Uiso 1 1 calc R . . . .
C7 C 0.3297(2) 0.7890(5) 0.7861(4) 0.0351(15) Uani 1 1 d . . . . .
O1 O 0.1885(2) 0.8119(6) 0.7641(4) 0.130(3) Uani 1 1 d . . . . .
C12 C 0.4301(3) 0.5497(6) 0.8260(5) 0.0453(18) Uani 1 1 d . . . . .
C3 C 0.2867(3) 0.6443(5) 0.8405(5) 0.0485(18) Uani 1 1 d . . . . .
H3 H 0.256245 0.615659 0.857810 0.058 Uiso 1 1 calc R . . . .
C17 C 0.5453(3) 0.1044(5) 0.5777(4) 0.0481(17) Uani 1 1 d . . . . .
H17 H 0.524047 0.052815 0.595931 0.058 Uiso 1 1 calc R . . . .
C20 C 0.6254(3) 0.1555(5) 0.5416(5) 0.0507(18) Uani 1 1 d . . . . .
H20 H 0.660428 0.139337 0.532186 0.061 Uiso 1 1 calc R . . . .
C8 C 0.3281(3) 0.8924(6) 0.7545(4) 0.0556(18) Uani 1 1 d . . . . .
H8 H 0.297268 0.934255 0.755728 0.067 Uiso 1 1 calc R . . . .
C1 C 0.2352(4) 0.8142(6) 0.8253(7) 0.062(2) Uani 1 1 d . . . . .
C11 C 0.4213(3) 0.7718(6) 0.7532(5) 0.0553(19) Uani 1 1 d . . . . .
H11 H 0.453255 0.732298 0.753176 0.066 Uiso 1 1 calc R . . . .
C10 C 0.4173(3) 0.8717(7) 0.7217(5) 0.069(2) Uani 1 1 d . . . . .
H10 H 0.446263 0.899625 0.699697 0.083 Uiso 1 1 calc R . . . .
C9 C 0.3701(3) 0.9331(5) 0.7220(5) 0.071(2) Uani 1 1 d . . . . .
H9 H 0.367509 1.001510 0.700076 0.085 Uiso 1 1 calc R . . . .
O2 O 0.2450(3) 0.8663(6) 0.8997(6) 0.195(4) Uani 1 1 d . . . . .

loop_
_atom_site_aniso_label
_atom_site_aniso_U_11
_atom_site_aniso_U_22
_atom_site_aniso_U_33
_atom_site_aniso_U_23
_atom_site_aniso_U_13
_atom_site_aniso_U_12
Zn1 0.0303(4) 0.0333(4) 0.0525(4) 0.0030(4) 0.0230(3) -0.0002(4)
O3 0.033(3) 0.034(3) 0.058(3) 0.003(2) 0.011(2) 0.010(2)
N1 0.030(3) 0.026(3) 0.059(3) -0.005(3) 0.025(3) -0.002(3)
N4 0.024(3) 0.029(3) 0.039(3) -0.002(3) 0.019(2) -0.001(2)
N2 0.038(3) 0.019(3) 0.045(3) -0.004(2) 0.021(3) -0.005(3)
N5 0.024(3) 0.029(3) 0.043(3) 0.005(2) 0.016(2) 0.000(2)
C16 0.033(4) 0.022(4) 0.039(4) -0.002(3) 0.022(3) 0.004(3)
C19 0.028(4) 0.031(4) 0.028(4) 0.005(3) 0.012(3) 0.003(3)
C13 0.036(4) 0.030(4) 0.048(4) -0.005(3) 0.021(3) 0.000(3)
C18 0.036(4) 0.013(3) 0.041(4) 0.003(3) 0.014(3) -0.001(3)
C6 0.023(3) 0.036(4) 0.031(4) -0.010(3) 0.009(3) -0.003(3)
C5 0.016(3) 0.051(5) 0.027(3) -0.001(3) 0.008(3) 0.006(3)
C14 0.038(4) 0.028(4) 0.064(5) -0.006(4) 0.024(3) -0.007(3)
C21 0.026(3) 0.026(4) 0.037(4) 0.006(3) 0.010(3) 0.004(3)
N3 0.062(4) 0.033(4) 0.107(5) 0.012(3) 0.057(3) 0.013(3)
O4 0.028(3) 0.100(4) 0.135(4) -0.069(4) -0.007(3) 0.018(3)
C22 0.019(4) 0.042(4) 0.050(4) 0.004(3) 0.014(3) 0.012(3)
C15 0.053(4) 0.023(4) 0.063(5) -0.015(3) 0.028(4) -0.008(4)
C2 0.025(4) 0.050(5) 0.045(4) 0.005(4) 0.019(3) 0.013(3)
C23 0.027(4) 0.039(4) 0.061(4) 0.006(4) 0.022(3) 0.007(3)
C4 0.046(4) 0.037(4) 0.045(4) 0.003(3) 0.024(3) 0.014(4)
C7 0.038(4) 0.034(4) 0.034(4) 0.001(3) 0.013(3) 0.002(3)
O1 0.062(4) 0.245(8) 0.083(4) 0.013(4) 0.028(3) 0.082(5)
C12 0.025(4) 0.065(6) 0.038(4) -0.010(4) 0.002(3) 0.008(4)
C3 0.042(4) 0.048(5) 0.069(5) 0.005(4) 0.036(4) -0.001(4)
C17 0.058(4) 0.023(4) 0.075(5) 0.010(4) 0.039(4) 0.003(4)
C20 0.053(4) 0.032(4) 0.083(5) 0.011(4) 0.044(4) 0.020(4)
C8 0.053(5) 0.060(6) 0.054(4) -0.004(4) 0.018(4) 0.003(4)
C1 0.061(6) 0.077(6) 0.064(6) 0.012(5) 0.041(5) 0.012(5)
C11 0.034(4) 0.074(6) 0.062(5) -0.015(4) 0.022(4) -0.016(4)
C10 0.057(5) 0.082(7) 0.074(5) -0.007(5) 0.030(4) -0.034(5)
C9 0.073(6) 0.056(6) 0.077(5) 0.002(4) 0.019(5) -0.009(5)
O2 0.102(5) 0.240(9) 0.215(8) -0.136(7) 0.021(5) 0.077(5)

loop_
_atom_type_symbol
_atom_type_description
_atom_type_scat_dispersion_real
_atom_type_scat_dispersion_imag
_atom_type_scat_source
C C 0.0033 0.0016 'International Tables Vol C Tables 4.2.6.8 and 6.1.1.4'
H H 0.0000 0.0000 'International Tables Vol C Tables 4.2.6.8 and 6.1.1.4'
N N 0.0061 0.0033 'International Tables Vol C Tables 4.2.6.8 and 6.1.1.4'
O O 0.0106 0.0060 'International Tables Vol C Tables 4.2.6.8 and 6.1.1.4'
Zn Zn 0.2839 1.4301 'International Tables Vol C Tables 4.2.6.8 and 6.1.1.4'

loop_
_geom_angle_atom_site_label_1
_geom_angle_atom_site_label_2
_geom_angle_atom_site_label_3
_geom_angle
_geom_angle_site_symmetry_1
_geom_angle_site_symmetry_3
_geom_angle_publ_flag
O3 Zn1 N1 99.25(17) . . ?
O3 Zn1 N5 99.79(17) . 5_666 ?
O3 Zn1 O1 103.6(2) . 4_546 ?
O3 Zn1 C1 126.8(2) . 4_546 ?
O3 Zn1 O2 147.0(2) . 4_546 ?
N1 Zn1 N5 106.69(18) . 5_666 ?
N1 Zn1 O1 101.2(2) . 4_546 ?
N1 Zn1 C1 106.2(2) . 4_546 ?
N1 Zn1 O2 108.4(3) . 4_546 ?
N5 Zn1 O1 139.8(2) 5_666 4_546 ?
N5 Zn1 C1 115.7(2) 5_666 4_546 ?
N5 Zn1 O2 89.4(2) 5_666 4_546 ?
O1 Zn1 C1 26.5(2) 4_546 4_546 ?
O1 Zn1 O2 54.1(2) 4_546 4_546 ?
O2 Zn1 C1 27.61(19) 4_546 4_546 ?
C12 O3 Zn1 129.4(4) . . ?
C13 N1 Zn1 129.2(4) . . ?
C13 N1 C14 104.8(5) . . ?
C14 N1 Zn1 126.0(4) . . ?
C21 N4 C19 126.0(5) . . ?
C21 N4 C22 106.3(4) . . ?
C22 N4 C19 127.6(5) . . ?
C13 N2 C16 127.0(5) . . ?
C13 N2 C15 106.7(5) . . ?
C15 N2 C16 126.4(5) . . ?
C21 N5 Zn1 124.6(4) . 5_666 ?
C21 N5 C23 105.6(5) . . ?
C23 N5 Zn1 129.7(4) . 5_666 ?
C18 C16 N2 119.9(5) . . ?
C17 C16 N2 119.5(5) . . ?
C17 C16 C18 120.5(5) . . ?
C18 C19 N4 120.1(5) . . ?
C18 C19 C20 119.1(5) . . ?
C20 C19 N4 120.7(5) . . ?
N1 C13 N2 112.0(5) . . ?
N1 C13 H13 124.0 . . ?
N2 C13 H13 124.0 . . ?
C16 C18 C19 117.2(5) . . ?
C16 C18 H18 121.4 . . ?
C19 C18 H18 121.4 . . ?
C5 C6 C7 118.7(5) . . ?
C11 C6 C5 123.3(6) . . ?
C11 C6 C7 118.1(6) . . ?
C6 C5 C12 123.4(5) . . ?
C4 C5 C6 119.7(5) . . ?
C4 C5 C12 116.9(6) . . ?
N1 C14 H14 124.7 . . ?
C15 C14 N1 110.5(5) . . ?
C15 C14 H14 124.7 . . ?
N4 C21 H21 123.9 . . ?
N5 C21 N4 112.2(5) . . ?
N5 C21 H21 123.9 . . ?
C20 N3 C17 117.1(5) . . ?
N4 C22 H22 126.7 . . ?
C23 C22 N4 106.6(5) . . ?
C23 C22 H22 126.7 . . ?
N2 C15 H15 127.0 . . ?
C14 C15 N2 106.0(5) . . ?
C14 C15 H15 127.0 . . ?
C7 C2 C1 120.7(6) . . ?
C3 C2 C7 119.8(6) . . ?
C3 C2 C1 119.5(6) . . ?
N5 C23 H23 125.4 . . ?
C22 C23 N5 109.2(5) . . ?
C22 C23 H23 125.4 . . ?
C5 C4 H4 119.5 . . ?
C5 C4 C3 121.0(6) . . ?
C3 C4 H4 119.5 . . ?
C2 C7 C6 119.8(6) . . ?
C8 C7 C6 118.4(6) . . ?
C8 C7 C2 121.8(6) . . ?
C1 O1 Zn1 101.7(6) . 4_556 ?
O3 C12 C5 119.5(6) . . ?
O4 C12 O3 122.5(6) . . ?
O4 C12 C5 118.0(6) . . ?
C2 C3 C4 120.9(6) . . ?
C2 C3 H3 119.6 . . ?
C4 C3 H3 119.6 . . ?
C16 C17 H17 118.8 . . ?
N3 C17 C16 122.4(6) . . ?
N3 C17 H17 118.8 . . ?
C19 C20 H20 118.2 . . ?
N3 C20 C19 123.6(5) . . ?
N3 C20 H20 118.2 . . ?
C7 C8 H8 119.0 . . ?
C9 C8 C7 122.0(7) . . ?
C9 C8 H8 119.0 . . ?
C2 C1 Zn1 172.9(6) . 4_556 ?
O1 C1 Zn1 51.8(5) . 4_556 ?
O1 C1 C2 122.4(8) . . ?
O1 C1 O2 119.5(9) . . ?
O2 C1 Zn1 67.7(5) . 4_556 ?
O2 C1 C2 117.9(8) . . ?
C6 C11 H11 119.3 . . ?
C10 C11 C6 121.4(6) . . ?
C10 C11 H11 119.3 . . ?
C11 C10 H10 119.8 . . ?
C11 C10 C9 120.4(7) . . ?
C9 C10 H10 119.8 . . ?
C8 C9 C10 119.7(7) . . ?
C8 C9 H9 120.1 . . ?
C10 C9 H9 120.1 . . ?
C1 O2 Zn1 84.7(5) . 4_556 ?

loop_
_geom_bond_atom_site_label_1
_geom_bond_atom_site_label_2
_geom_bond_distance
_geom_bond_site_symmetry_2
_geom_bond_publ_flag
Zn1 O3 1.942(4) . ?
Zn1 N1 2.007(4) . ?
Zn1 N5 2.010(4) 5_666 ?
Zn1 O1 2.021(5) 4_546 ?
Zn1 C1 2.517(8) 4_546 ?
Zn1 O2 2.340(6) 4_546 ?
O3 C12 1.264(6) . ?
N1 C13 1.318(6) . ?
N1 C14 1.372(6) . ?
N4 C19 1.415(6) . ?
N4 C21 1.338(6) . ?
N4 C22 1.378(6) . ?
N2 C16 1.433(6) . ?
N2 C13 1.338(6) . ?
N2 C15 1.378(6) . ?
N5 C21 1.306(6) . ?
N5 C23 1.377(6) . ?
C16 C18 1.372(6) . ?
C16 C17 1.372(7) . ?
C19 C18 1.376(6) . ?
C19 C20 1.380(7) . ?
C13 H13 0.9300 . ?
C18 H18 0.9300 . ?
C6 C5 1.412(7) . ?
C6 C7 1.427(7) . ?
C6 C11 1.411(7) . ?
C5 C4 1.366(7) . ?
C5 C12 1.514(7) . ?
C14 H14 0.9300 . ?
C14 C15 1.340(7) . ?
C21 H21 0.9300 . ?
N3 C17 1.335(6) . ?
N3 C20 1.327(7) . ?
O4 C12 1.224(6) . ?
C22 H22 0.9300 . ?
C22 C23 1.347(7) . ?
C15 H15 0.9300 . ?
C2 C7 1.405(7) . ?
C2 C3 1.355(7) . ?
C2 C1 1.538(9) . ?
C23 H23 0.9300 . ?
C4 H4 0.9300 . ?
C4 C3 1.403(7) . ?
C7 C8 1.402(8) . ?
O1 C1 1.147(8) . ?
C3 H3 0.9300 . ?
C17 H17 0.9300 . ?
C20 H20 0.9300 . ?
C8 H8 0.9300 . ?
C8 C9 1.356(8) . ?
C1 O2 1.172(8) . ?
C11 H11 0.9300 . ?
C11 C10 1.356(8) . ?
C10 H10 0.9300 . ?
C10 C9 1.398(9) . ?
C9 H9 0.9300 . ?
